data_1561006
loop_
_publ_author_name
'Iacomi, Paul'
'Lee, Ji Sun'
'Vanduyfhuys, Louis'
'Cho, Kyung Ho'
'Fertey, Pierre'
'Wieme, Jelle'
'Granier, Dominique'
'Maurin, Guillaume'
'Van Speybroeck, Veronique'
'Chang, Jong-San'
'Yot, Pascal G.'

_publ_section_title
;
 Crystals springing into action: metal--organic framework CUK-1 as a
 pressure-driven molecular spring
;
_journal_issue 15
_journal_name_full 'Chemical Science'
_journal_page_first 5682
_journal_page_last 5687
_journal_paper_doi 10.1039/D1SC00205H
_journal_volume 12
_journal_year 2021
_chemical_formula_moiety 'C14 H8 Co3 N2 O10'
_chemical_formula_sum 'C14 H8 Co3 N2 O10'
_chemical_formula_weight 541.01
_chemical_name_common CUK-1(Co)
_chemical_name_systematic 'CUK-1(Co) MOF'
_space_group_crystal_system monoclinic
_space_group_IT_number 15
_space_group_name_Hall '-C 2yc'
_space_group_name_H-M_alt 'C 1 2/c 1'
_atom_sites_solution_hydrogens geom
_atom_sites_solution_primary dual
_audit_creation_date 2020-07-07
_audit_creation_method
;
Olex2 1.3
(compiled 2020.02.04 svn.rd84adfe8 for OlexSys, GUI svn.r6032)
;
_audit_update_record
;
2020-10-19 deposited with the CCDC.	2021-03-12 downloaded from the CCDC.
;
_cell_angle_alpha 90
_cell_angle_beta 99.434(3)
_cell_angle_gamma 90
_cell_formula_units_Z 4
_cell_length_a 19.6026(9)
_cell_length_b 9.2014(9)
_cell_length_c 11.0368(3)
_cell_measurement_reflns_used 3583
_cell_measurement_temperature 293(2)
_cell_measurement_theta_max 16.2170
_cell_measurement_theta_min 2.2150
_cell_volume 1963.8(2)
_computing_cell_refinement 'CrysAlisPro 1.171.40.53 (Rigaku OD, 2019)'
_computing_data_collection 'CrysAlisPro 1.171.40.53 (Rigaku OD, 2019)'
_computing_data_reduction 'CrysAlisPro 1.171.40.53 (Rigaku OD, 2019)'
_computing_molecular_graphics 'Olex2 1.3 (Dolomanov et al., 2009)'
_computing_publication_material 'Olex2 1.3 (Dolomanov et al., 2009)'
_computing_structure_refinement 'SHELXL 2018/3 (Sheldrick, 2015)'
_computing_structure_solution 'SHELXT 2018/2 (Sheldrick, 2018)'
_diffrn_ambient_pressure 500000
_diffrn_ambient_temperature 293(2)
_diffrn_detector 'CCD area detector'
_diffrn_detector_area_resol_mean 0.0350
_diffrn_detector_type 'RayoniX SX-165'
_diffrn_measured_fraction_theta_full 0.660
_diffrn_measured_fraction_theta_max 0.660
_diffrn_measurement_details
;
List of Runs (angles in degrees, time in seconds):

  # Type    Start    End  Width  t~exp~   \w     \q     \k     \f   Frames
#--------------------------------------------------------------------------
  1  \w    -39.00  38.00   1.00    1.00    --    0.00   0.00   0.00   77
  2  \w    -39.00  38.00   1.00    1.00    --    0.00  30.00   0.00   77
  3  \w    -39.00  38.00   1.00    1.00    --    0.00  60.00   0.00   77
  4  \w    -39.00  38.00   1.00    1.00    --    0.00  90.00   0.00   77
;
_diffrn_measurement_device '2 circle'
_diffrn_measurement_device_type 'RayoniX SX-165'
_diffrn_measurement_method 'omega rotation'
_diffrn_orient_matrix_type 'CrysAlisPro convention (1999,Acta A55,543-557)'
_diffrn_orient_matrix_UB_11 -0.0134440000
_diffrn_orient_matrix_UB_12 -0.0468814000
_diffrn_orient_matrix_UB_13 0.0051677000
_diffrn_orient_matrix_UB_21 -0.0002874000
_diffrn_orient_matrix_UB_22 -0.0122216000
_diffrn_orient_matrix_UB_23 -0.0455060000
_diffrn_orient_matrix_UB_31 0.0229122000
_diffrn_orient_matrix_UB_32 -0.0276873000
_diffrn_orient_matrix_UB_33 0.0114126000
_diffrn_radiation_monochromator synchrotron
_diffrn_radiation_probe x-ray
_diffrn_radiation_type synchrotron
_diffrn_radiation_wavelength 0.5137
_diffrn_reflns_av_R_equivalents 0.0308
_diffrn_reflns_av_unetI/netI 0.0147
_diffrn_reflns_Laue_measured_fraction_full 0.660
_diffrn_reflns_Laue_measured_fraction_max 0.660
_diffrn_reflns_limit_h_max 20
_diffrn_reflns_limit_h_min -20
_diffrn_reflns_limit_k_max 7
_diffrn_reflns_limit_k_min -8
_diffrn_reflns_limit_l_max 11
_diffrn_reflns_limit_l_min -11
_diffrn_reflns_number 4552
_diffrn_reflns_point_group_measured_fraction_full 0.660
_diffrn_reflns_point_group_measured_fraction_max 0.660
_diffrn_reflns_theta_full 16.209
_diffrn_reflns_theta_max 16.209
_diffrn_reflns_theta_min 2.704
_diffrn_source synchrotron
_diffrn_source_type 'SOLEIL CRISTAL beamline'
_exptl_absorpt_coefficient_mu 1.039
_exptl_absorpt_correction_T_max 1.00000
_exptl_absorpt_correction_T_min 0.83266
_exptl_absorpt_correction_type empirical
_exptl_absorpt_process_details
;
CrysAlisPro 1.171.40.53 (Rigaku Oxford Diffraction, 2019)
Empirical absorption correction using spherical harmonics,
 implemented in SCALE3 ABSPACK scaling algorithm.
;
_exptl_crystal_colour_lustre clear
_exptl_crystal_colour_modifier blackish
_exptl_crystal_colour_primary violet
_exptl_crystal_density_diffrn 1.830
_exptl_crystal_description rhombohedral
_exptl_crystal_F_000 1068
_exptl_crystal_preparation 'outgassed at 250C in secondary vacuum'
_exptl_crystal_size_max 0.2
_exptl_crystal_size_mid 0.2
_exptl_crystal_size_min 0.2
_refine_diff_density_max 0.729
_refine_diff_density_min -0.704
_refine_diff_density_rms 0.127
_refine_ls_extinction_method none
_refine_ls_goodness_of_fit_ref 1.118
_refine_ls_hydrogen_treatment constr
_refine_ls_matrix_type full
_refine_ls_number_parameters 133
_refine_ls_number_reflns 868
_refine_ls_number_restraints 6
_refine_ls_restrained_S_all 1.115
_refine_ls_R_factor_all 0.0598
_refine_ls_R_factor_gt 0.0549
_refine_ls_shift/su_max 0.000
_refine_ls_shift/su_mean 0.000
_refine_ls_structure_factor_coef Fsqd
_refine_ls_weighting_details 'w=1/[\s^2^(Fo^2^)+(0.0693P)^2^+53.9332P] where P=(Fo^2^+2Fc^2^)/3'
_refine_ls_weighting_scheme calc
_refine_ls_wR_factor_gt 0.1600
_refine_ls_wR_factor_ref 0.1657
_reflns_Friedel_coverage 0.000
_reflns_number_gt 797
_reflns_number_total 868
_reflns_threshold_expression 'I > 2\s(I)'
_cod_data_source_file d1sc00205h2.cif
_cod_data_source_block CUK-1Co_500mpa
_cod_depositor_comments 'Adding full bibliography for 1561006--1561008.cif.'
_cod_original_sg_symbol_Hall '-C 2yn'
_cod_database_code 1561006
_shelx_shelxl_version_number 2018/3
_chemical_oxdiff_formula 'Co3 C14 N2 O10'
_shelx_space_group_comment
;
The symmetry employed for this shelxl refinement is uniquely defined
by the following loop, which should always be used as a source of
symmetry information in preference to the above space-group names.
They are only intended as comments.
;
_shelx_estimated_absorpt_t_max 0.819
_shelx_estimated_absorpt_t_min 0.819
_reflns_odcompleteness_completeness 65.32
_reflns_odcompleteness_iscentric 1
_reflns_odcompleteness_theta 16.21
_olex2_refinement_description
;
1. Fixed Uiso
 At 1.2 times of:
  All C(H) groups
 At 1.5 times of:
  All O(H) groups
2. Restrained distances
 C00F-C00C \\sim C00C-C00B \\sim C00E-C00B \\sim C00F-C00D
 with sigma of 0.02
3.a Ternary CH refined with riding coordinates and stretchable bonds:
 O003(H003)
3.b Aromatic/amide H refined with riding coordinates:
 C00B(H00B), C00D(H00D), C00F(H00F)
;
_smtbx_masks_void_probe_radius 1.2
_smtbx_masks_void_truncation_radius 1.2

loop_
_space_group_symop_operation_xyz
'x, y, z'
'-x, y, -z+1/2'
'x+1/2, y+1/2, z'
'-x+1/2, y+1/2, -z+1/2'
'-x, -y, -z'
'x, -y, z-1/2'
'-x+1/2, -y+1/2, -z'
'x+1/2, -y+1/2, z-1/2'

loop_
_atom_site_label
_atom_site_type_symbol
_atom_site_fract_x
_atom_site_fract_y
_atom_site_fract_z
_atom_site_U_iso_or_equiv
_atom_site_adp_type
_atom_site_occupancy
_atom_site_site_symmetry_order
_atom_site_calc_flag
_atom_site_refinement_flags_posn
_atom_site_refinement_flags_adp
_atom_site_refinement_flags_occupancy
_atom_site_disorder_assembly
_atom_site_disorder_group
Co01 Co 0.57715(6) 0.5464(2) 0.52915(11) 0.0320(7) Uani 1 1 d . . . . .
Co02 Co 1.000000 0.8599(3) 0.250000 0.0316(8) Uani 1 2 d S T P . .
O003 O 0.5208(3) 0.3776(10) 0.4426(6) 0.034(2) Uani 1 1 d . . . . .
H003 H 0.530(2) 0.304(15) 0.474(6) 0.051 Uiso 1 1 calc R U . . .
O004 O 0.6200(3) 0.6315(10) 0.3804(6) 0.039(2) Uani 1 1 d . . . . .
O005 O 0.5675(3) 0.5288(11) 0.2095(6) 0.040(3) Uani 1 1 d . . . . .
O006 O 0.8687(3) 0.7722(12) 0.3895(6) 0.046(3) Uani 1 1 d . . . . .
O007 O 0.9198(4) 0.7076(12) 0.2317(7) 0.048(3) Uani 1 1 d . . . . .
N008 N 0.6736(4) 0.5629(14) 0.0942(7) 0.041(3) Uani 1 1 d . . . . .
C00A C 0.8684(5) 0.7209(17) 0.2868(9) 0.038(4) Uani 1 1 d . . . . .
C00B C 0.7424(4) 0.6619(15) 0.2744(8) 0.032(3) Uani 1 1 d D . . . .
H00B H 0.745738 0.693443 0.355188 0.038 Uiso 1 1 calc R U . . .
C00C C 0.8004(5) 0.6617(16) 0.2174(7) 0.036(3) Uani 1 1 d D . . . .
C00D C 0.7301(5) 0.5673(17) 0.0413(10) 0.044(4) Uani 1 1 d D . . . .
H00D H 0.725876 0.537043 -0.039938 0.052 Uiso 1 1 calc R U . . .
C00E C 0.6797(5) 0.6151(16) 0.2112(8) 0.038(4) Uani 1 1 d D . . . .
C00F C 0.7942(5) 0.6136(18) 0.0987(9) 0.051(4) Uani 1 1 d D . . . .
H00F H 0.832179 0.612080 0.057934 0.062 Uiso 1 1 calc R U . . .
C009 C 0.6180(5) 0.5882(16) 0.2728(9) 0.036(4) Uani 1 1 d . . . . .

loop_
_atom_site_aniso_label
_atom_site_aniso_U_11
_atom_site_aniso_U_22
_atom_site_aniso_U_33
_atom_site_aniso_U_23
_atom_site_aniso_U_13
_atom_site_aniso_U_12
Co01 0.0168(9) 0.0612(18) 0.0189(8) -0.0031(7) 0.0052(5) -0.0015(6)
Co02 0.0174(11) 0.059(2) 0.0190(10) 0.000 0.0050(7) 0.000
O003 0.025(4) 0.053(8) 0.026(3) 0.004(4) 0.005(3) -0.003(3)
O004 0.031(4) 0.069(9) 0.019(4) -0.012(4) 0.008(3) -0.010(4)
O005 0.019(4) 0.080(9) 0.023(3) 0.006(4) 0.007(3) -0.006(4)
O006 0.026(4) 0.090(10) 0.026(4) -0.009(4) 0.014(3) -0.008(4)
O007 0.030(5) 0.073(10) 0.044(4) -0.018(5) 0.010(4) -0.016(4)
N008 0.020(5) 0.078(11) 0.026(5) 0.009(5) 0.009(4) -0.002(4)
C00A 0.028(6) 0.059(13) 0.031(6) 0.000(6) 0.019(5) -0.008(5)
C00B 0.018(6) 0.055(12) 0.022(5) -0.001(5) 0.005(4) -0.001(5)
C00C 0.030(6) 0.062(12) 0.017(5) 0.000(5) 0.005(4) -0.010(5)
C00D 0.030(6) 0.076(14) 0.030(5) -0.011(6) 0.018(5) -0.013(6)
C00E 0.017(6) 0.077(13) 0.022(5) 0.000(6) 0.007(4) -0.010(5)
C00F 0.025(6) 0.094(16) 0.037(6) -0.017(7) 0.014(5) -0.011(6)
C009 0.011(6) 0.072(13) 0.024(5) 0.002(6) 0.005(4) 0.002(5)

loop_
_atom_type_symbol
_atom_type_description
_atom_type_scat_dispersion_real
_atom_type_scat_dispersion_imag
_atom_type_scat_source
C C 0.0010 0.0007 'International Tables Vol C Tables 4.2.6.8 and 6.1.1.4'
H H 0.0000 0.0000 'International Tables Vol C Tables 4.2.6.8 and 6.1.1.4'
Co Co 0.2838 0.5277 'International Tables Vol C Tables 4.2.6.8 and 6.1.1.4'
N N 0.0024 0.0015 'International Tables Vol C Tables 4.2.6.8 and 6.1.1.4'
O O 0.0048 0.0029 'International Tables Vol C Tables 4.2.6.8 and 6.1.1.4'

loop_
_geom_angle_atom_site_label_1
_geom_angle_atom_site_label_2
_geom_angle_atom_site_label_3
_geom_angle
_geom_angle_site_symmetry_1
_geom_angle_site_symmetry_3
_geom_angle_publ_flag
O003 Co01 O003 83.5(4) . 5_666 ?
O003 Co01 O004 99.9(3) . . ?
O003 Co01 O005 75.5(3) 5_666 6_566 ?
O003 Co01 O005 93.8(3) . 6_566 ?
O003 Co01 O006 176.6(3) . 7_666 ?
O003 Co01 N008 150.8(3) 5_666 6_566 ?
O003 Co01 N008 100.3(4) . 6_566 ?
O004 Co01 O003 118.6(3) . 5_666 ?
O004 Co01 O005 161.3(3) . 6_566 ?
O004 Co01 N008 89.6(3) . 6_566 ?
O005 Co01 N008 75.3(3) 6_566 6_566 ?
O006 Co01 O003 94.7(3) 7_666 5_666 ?
O006 Co01 O004 78.5(3) 7_666 . ?
O006 Co01 O005 88.5(3) 7_666 6_566 ?
O006 Co01 N008 82.8(4) 7_666 6_566 ?
O003 Co02 O003 171.1(5) 3 4_655 ?
O003 Co02 O005 97.5(3) 4_655 4_655 ?
O003 Co02 O005 75.9(3) 3 4_655 ?
O003 Co02 O005 97.5(3) 3 3 ?
O003 Co02 O005 75.9(3) 4_655 3 ?
O005 Co02 O005 86.6(5) 3 4_655 ?
O007 Co02 O003 99.6(3) . 3 ?
O007 Co02 O003 99.6(3) 2_755 4_655 ?
O007 Co02 O003 86.4(3) . 4_655 ?
O007 Co02 O003 86.4(3) 2_755 3 ?
O007 Co02 O005 91.5(4) . 4_655 ?
O007 Co02 O005 161.7(3) . 3 ?
O007 Co02 O005 91.5(4) 2_755 3 ?
O007 Co02 O005 161.7(3) 2_755 4_655 ?
O007 Co02 O007 95.8(6) . 2_755 ?
Co01 O003 Co01 96.5(4) . 5_666 ?
Co01 O003 Co02 122.0(4) . 3_445 ?
Co01 O003 H003 112.5 5_666 . ?
Co01 O003 H003 112.5 . . ?
Co02 O003 Co01 98.3(3) 3_445 5_666 ?
Co02 O003 H003 112.5 3_445 . ?
C009 O004 Co01 131.8(8) . . ?
Co02 O005 Co01 96.4(4) 3_445 6_565 ?
C009 O005 Co01 118.8(6) . 6_565 ?
C009 O005 Co02 131.8(7) . 3_445 ?
C00A O006 Co01 128.9(8) . 7_666 ?
C00A O007 Co02 122.3(8) . . ?
C00D N008 Co01 127.8(8) . 6_565 ?
C00D N008 C00E 116.9(9) . . ?
C00E N008 Co01 114.5(6) . 6_565 ?
O006 C00A O007 126.6(10) . . ?
O006 C00A C00C 118.3(8) . . ?
O007 C00A C00C 115.1(9) . . ?
C00C C00B H00B 120.0 . . ?
C00E C00B H00B 120.0 . . ?
C00E C00B C00C 120.0(9) . . ?
C00B C00C C00A 119.1(8) . . ?
C00F C00C C00A 121.9(8) . . ?
C00F C00C C00B 118.9(9) . . ?
N008 C00D H00D 117.7 . . ?
N008 C00D C00F 124.7(10) . . ?
C00F C00D H00D 117.7 . . ?
N008 C00E C00B 121.4(9) . . ?
N008 C00E C009 114.7(8) . . ?
C00B C00E C009 122.6(9) . . ?
C00C C00F C00D 118.0(9) . . ?
C00C C00F H00F 121.0 . . ?
C00D C00F H00F 121.0 . . ?
O004 C009 C00E 118.5(9) . . ?
O005 C009 O004 125.0(9) . . ?
O005 C009 C00E 116.4(9) . . ?

loop_
_geom_bond_atom_site_label_1
_geom_bond_atom_site_label_2
_geom_bond_distance
_geom_bond_site_symmetry_2
_geom_bond_publ_flag
Co01 O003 2.049(8) . ?
Co01 O003 2.114(7) 5_666 ?
Co01 O004 2.114(7) . ?
Co01 O005 2.144(7) 6_566 ?
Co01 O006 2.099(9) 7_666 ?
Co01 N008 2.158(9) 6_566 ?
Co02 O003 2.104(6) 3 ?
Co02 O003 2.104(6) 4_655 ?
Co02 O005 2.136(9) 4_655 ?
Co02 O005 2.136(9) 3 ?
Co02 O007 2.090(9) 2_755 ?
Co02 O007 2.090(9) . ?
O003 H003 0.77(15) . ?
O004 C009 1.247(12) . ?
O005 C009 1.241(13) . ?
O006 C00A 1.226(13) . ?
O007 C00A 1.266(12) . ?
N008 C00D 1.333(13) . ?
N008 C00E 1.365(14) . ?
C00A C00C 1.525(15) . ?
C00B H00B 0.9300 . ?
C00B C00C 1.387(11) . ?
C00B C00E 1.378(11) . ?
C00C C00F 1.370(11) . ?
C00D H00D 0.9300 . ?
C00D C00F 1.380(12) . ?
C00E C009 1.501(14) . ?
C00F H00F 0.9300 . ?

loop_
_geom_torsion_atom_site_label_1
_geom_torsion_atom_site_label_2
_geom_torsion_atom_site_label_3
_geom_torsion_atom_site_label_4
_geom_torsion
_geom_torsion_site_symmetry_1
_geom_torsion_site_symmetry_2
_geom_torsion_site_symmetry_3
_geom_torsion_site_symmetry_4
_geom_torsion_publ_flag
Co01 O004 C009 O005 36.5(19) . . . . ?
Co01 O004 C009 C00E -146.7(9) . . . . ?
Co01 O005 C009 O004 -177.1(10) 6_565 . . . ?
Co01 O005 C009 C00E 5.9(15) 6_565 . . . ?
Co01 O006 C00A O007 40(2) 7_666 . . . ?
Co01 O006 C00A C00C -142.0(9) 7_666 . . . ?
Co01 N008 C00D C00F -166.2(12) 6_565 . . . ?
Co01 N008 C00E C00B 167.2(10) 6_565 . . . ?
Co01 N008 C00E C009 -0.5(14) 6_565 . . . ?
Co02 O005 C009 O004 -45.7(19) 3_445 . . . ?
Co02 O005 C009 C00E 137.4(10) 3_445 . . . ?
Co02 O007 C00A O006 -34.9(18) . . . . ?
Co02 O007 C00A C00C 147.1(9) . . . . ?
O006 C00A C00C C00B -3(2) . . . . ?
O006 C00A C00C C00F 174.6(14) . . . . ?
O007 C00A C00C C00B 175.3(12) . . . . ?
O007 C00A C00C C00F -7(2) . . . . ?
N008 C00D C00F C00C -2(2) . . . . ?
N008 C00E C009 O004 179.3(12) . . . . ?
N008 C00E C009 O005 -3.5(18) . . . . ?
C00A C00C C00F C00D -177.4(14) . . . . ?
C00B C00C C00F C00D 0(2) . . . . ?
C00B C00E C009 O004 12(2) . . . . ?
C00B C00E C009 O005 -171.0(13) . . . . ?
C00C C00B C00E N008 3(2) . . . . ?
C00C C00B C00E C009 169.2(13) . . . . ?
C00D N008 C00E C00B -3.9(19) . . . . ?
C00D N008 C00E C009 -171.6(12) . . . . ?
C00E N008 C00D C00F 3(2) . . . . ?
C00E C00B C00C C00A 177.0(13) . . . . ?
C00E C00B C00C C00F -1(2) . . . . ?

loop_
_smtbx_masks_void_nr
_smtbx_masks_void_average_x
_smtbx_masks_void_average_y
_smtbx_masks_void_average_z
_smtbx_masks_void_volume
_smtbx_masks_void_count_electrons
_smtbx_masks_void_content
1 0.000 0.500 -0.994 222.0 57.7 '9 N'
2 0.500 0.000 -0.861 222.0 57.7 '9 N'
